data_4082690
loop_
_publ_author_name
'Hoshimoto, Yoichi'
'Hayashi, Yukari'
'Suzuki, Haruka'
'Ohashi, Masato'
'Ogoshi, Sensuke'

_publ_section_title
;
 One-Pot, Single-Step, and Gram-Scale Synthesis of Mononuclear
 [(\h6-arene)Ni(N-heterocyclic carbene)] Complexes: Useful Precursors of
 the Ni0--NHC Unit
;
_journal_issue 5
_journal_name_full Organometallics
_journal_page_first 1276
_journal_paper_doi 10.1021/om500088p
_journal_volume 33
_journal_year 2014
_chemical_formula_moiety 'C75 H56 N2 Ni, 0.5(C6 H6)'
_chemical_formula_sum 'C78 H59 N2 Ni'
_chemical_formula_weight 1082.98
_chemical_name_systematic
;
 ?
;
_space_group_crystal_system orthorhombic
_space_group_IT_number 61
_space_group_name_Hall '-P 2ac 2ab'
_space_group_name_H-M_alt 'P b c a'
_symmetry_space_group_name_Hall '-P 2ac 2ab'
_symmetry_space_group_name_H-M 'P b c a'
_atom_sites_solution_hydrogens geom
_atom_sites_solution_primary direct
_atom_sites_solution_secondary difmap
_audit_creation_method SHELXL-2013
_cell_angle_alpha 90
_cell_angle_beta 90
_cell_angle_gamma 90
_cell_formula_units_Z 8
_cell_length_a 20.0859(15)
_cell_length_b 24.0588(16)
_cell_length_c 28.841(2)
_cell_measurement_reflns_used 24376
_cell_measurement_temperature 103(2)
_cell_measurement_theta_max 25.425
_cell_measurement_theta_min 3.00
_cell_volume 13937.2(17)
_computing_cell_refinement 'RAPID AUTO'
_computing_data_collection 'RAPID AUTO (Rigaku, ????)'
_computing_data_reduction 'RAPID AUTO'
_computing_publication_material 'SHELXL-2013 (Sheldrick, 2013) and modified'
_computing_structure_refinement 'SHELXL-2013 (Sheldrick, 2013)'
_computing_structure_solution 'PATTY (Bueskens, et al., 1994)'
_diffrn_ambient_temperature 103(2)
_diffrn_detector_area_resol_mean 10.00
_diffrn_measured_fraction_theta_full 0.962
_diffrn_measured_fraction_theta_max 0.989
_diffrn_measurement_device_type 'Rigaku R-AXIS RAPID'
_diffrn_measurement_method \w
_diffrn_radiation_type MoK\a
_diffrn_radiation_wavelength 0.71075
_diffrn_reflns_av_R_equivalents 0.3949
_diffrn_reflns_av_unetI/netI 0.2552
_diffrn_reflns_Laue_measured_fraction_full 0.962
_diffrn_reflns_Laue_measured_fraction_max 0.989
_diffrn_reflns_limit_h_max 23
_diffrn_reflns_limit_h_min -23
_diffrn_reflns_limit_k_max 28
_diffrn_reflns_limit_k_min -28
_diffrn_reflns_limit_l_max 32
_diffrn_reflns_limit_l_min -34
_diffrn_reflns_number 87262
_diffrn_reflns_point_group_measured_fraction_full 0.962
_diffrn_reflns_point_group_measured_fraction_max 0.989
_diffrn_reflns_theta_full 25.242
_diffrn_reflns_theta_max 24.998
_diffrn_reflns_theta_min 3.078
_exptl_absorpt_coefficient_mu 0.318
_exptl_absorpt_correction_T_max 0.984
_exptl_absorpt_correction_T_min 0.846
_exptl_absorpt_correction_type multi-scan
_exptl_absorpt_process_details 'ABSCOR (Rigaku, 1995)'
_exptl_crystal_colour red
_exptl_crystal_density_diffrn 1.032
_exptl_crystal_density_method 'not measured'
_exptl_crystal_description block
_exptl_crystal_F_000 4552
_exptl_crystal_size_max 0.200
_exptl_crystal_size_mid 0.100
_exptl_crystal_size_min 0.100
_platon_squeeze_details
;
The unit cell contains sixteen pentane molecules which have been treated
as a diffuse contribution to the overall scattering without specific
atom positions by SQUEEZE/PLATON. 

TITL shelxl    P b c a      R = 0.16
CELL   20.0859   24.0588   28.8410     90.00     90.00     90.00
SPGR Pbca
C101 0.389 0.610 0.608 !       4.52 eA-3
C102 0.775 0.899 0.409 !       4.44 eA-3
C103 0.237 0.460 0.077 !       3.86 eA-3
C104 0.341 0.618 0.581 !       3.63 eA-3
C105 0.059 0.833 0.585 !       3.63 eA-3
C106 0.304 0.017 0.571 !       3.42 eA-3
C107 0.774 0.337 0.891 !       3.22 eA-3
C108 0.548 0.140 0.903 !       3.10 eA-3
C109 0.124 0.858 0.571 !       3.07 eA-3
C110 0.494 0.306 0.523 !       3.05 eA-3
C111 0.549 0.851 0.951 !       2.98 eA-3
C112 0.011 0.313 0.976 !       2.94 eA-3
C113 0.051 0.853 0.529 !       2.88 eA-3
C114 0.068 0.631 0.057 !       2.71 eA-3
C115 0.814 0.162 0.407 !       2.66 eA-3
C116 0.801 0.136 0.407 !       2.64 eA-3
C117 0.841 0.120 0.385 !       2.60 eA-3
C118 0.730 0.829 0.898 !       2.59 eA-3
C119 0.919 0.150 0.414 !       2.54 eA-3
C120 0.807 0.994 0.391 !       2.48 eA-3
C121 0.553 0.830 0.906 !       2.48 eA-3
C122 0.245 0.008 0.570 !       2.46 eA-3
C123 0.181 0.882 0.587 !       2.46 eA-3
C124 0.978 0.163 0.469 !       2.43 eA-3
C125 0.724 0.845 0.898 !       2.38 eA-3
C126 0.086 0.649 0.108 !       2.38 eA-3
C127 0.954 0.639 0.912 !       2.36 eA-3
C128 0.932 0.337 0.970 !       2.36 eA-3
C129 0.137 0.624 0.102 !       2.34 eA-3
C130 0.164 0.423 0.110 !       2.28 eA-3
C131 0.915 0.140 0.469 !       2.26 eA-3
C132 0.829 0.976 0.398 !       2.26 eA-3
C133 0.621 0.424 0.366 !       2.25 eA-3
C134 0.994 0.322 0.946 !       2.18 eA-3
C135 0.985 0.670 0.040 !       2.18 eA-3
C136 0.734 0.993 0.923 !       2.16 eA-3
C137 0.249 0.916 0.064 !       2.11 eA-3
C138 0.948 0.824 0.461 !       2.09 eA-3
C139 0.633 0.607 0.439 !       2.08 eA-3
C140 0.576 0.179 0.970 !       2.05 eA-3
C141 0.230 0.576 0.570 !       2.04 eA-3
C142 0.583 0.842 0.940 !       2.04 eA-3
C143 0.162 0.892 0.554 !       2.02 eA-3
C144 0.613 0.657 0.437 !       2.00 eA-3
C145 0.326 0.157 0.062 !       1.98 eA-3
C146 0.796 0.196 0.375 !       1.96 eA-3
C147 0.800 0.945 0.399 !       1.92 eA-3
C148 0.188 0.445 0.078 !       1.87 eA-3
C149 0.924 0.320 0.906 !       1.87 eA-3
C150 0.372 0.390 0.586 !       1.86 eA-3
C151 0.108 0.861 0.538 !       1.80 eA-3
Q152 0.386 0.304 0.524 !       1.76 eA-3
C153 0.223 0.101 0.618 !       1.75 eA-3
C154 0.370 0.571 0.600 !       1.74 eA-3
C155 0.703 0.913 0.392 !       1.71 eA-3
Q156 0.534 0.937 0.095 !       1.71 eA-3
C157 0.095 0.901 0.578 !       1.69 eA-3
C158 0.190 0.623 0.109 !       1.69 eA-3
C159 0.839 0.635 0.960 !       1.67 eA-3
C160 0.155 0.321 0.069 !       1.65 eA-3
C161 1.007 0.715 0.025 !       1.65 eA-3
Q162 0.647 0.460 0.930 !       1.64 eA-3
C163 0.552 0.155 0.963 !       1.63 eA-3
C164 0.200 0.022 0.595 !       1.63 eA-3
C165 0.184 0.071 0.600 !       1.63 eA-3
C166 0.744 0.189 0.358 !       1.62 eA-3
C167 0.938 0.365 0.000 !       1.61 eA-3
C168 0.981 0.812 0.502 !       1.61 eA-3
C169 0.942 0.844 0.429 !       1.59 eA-3
Q170 0.776 0.366 0.452 !       1.57 eA-3
C171 0.015 0.298 0.937 !       1.56 eA-3
C172 0.460 0.311 0.562 !       1.56 eA-3
Q173 0.598 0.999 0.844 !       1.56 eA-3
C174 0.233 0.331 0.594 !       1.54 eA-3
C175 0.895 0.631 0.953 !       1.54 eA-3
C176 0.756 0.494 0.914 !       1.53 eA-3
C177 0.934 0.819 0.429 !       1.53 eA-3
C178 0.898 0.110 0.398 !       1.51 eA-3
C179 0.035 0.189 0.515 !       1.50 eA-3
C180 0.192 0.039 0.055 !       1.48 eA-3
C181 0.805 0.157 0.367 !       1.47 eA-3
C182 0.121 0.847 0.523 !       1.47 eA-3
C183 0.341 0.779 0.054 !       1.47 eA-3
Q184 0.238 0.842 0.680 !       1.46 eA-3
C185 0.777 0.470 0.448 !       1.46 eA-3
Q186 0.063 0.594 0.921 !       1.45 eA-3
C187 0.665 0.867 0.961 !       1.45 eA-3
C188 0.993 0.148 0.516 !       1.44 eA-3
C189 0.987 0.287 0.009 !       1.42 eA-3
C190 0.859 0.123 0.463 !       1.42 eA-3
C191 0.569 0.801 0.945 !       1.41 eA-3
C192 0.220 0.807 0.584 !       1.41 eA-3
C193 0.615 0.452 0.392 !       1.41 eA-3
Q194 0.621 0.797 0.946 !       1.41 eA-3
Q195 0.385 0.501 0.570 !       1.40 eA-3
C196 0.737 0.330 0.867 !       1.39 eA-3
Q197 0.587 0.547 0.351 !       1.38 eA-3
C198 0.896 0.829 0.460 !       1.37 eA-3
C199 0.713 0.892 0.461 !       1.37 eA-3
;
_refine_diff_density_max 0.400
_refine_diff_density_min -0.471
_refine_diff_density_rms 0.078
_refine_ls_extinction_method none
_refine_ls_goodness_of_fit_ref 0.910
_refine_ls_hydrogen_treatment constr
_refine_ls_matrix_type full
_refine_ls_number_parameters 730
_refine_ls_number_reflns 12139
_refine_ls_number_restraints 0
_refine_ls_restrained_S_all 0.910
_refine_ls_R_factor_all 0.2306
_refine_ls_R_factor_gt 0.0967
_refine_ls_shift/su_max 0.001
_refine_ls_shift/su_mean 0.000
_refine_ls_structure_factor_coef Fsqd
_refine_ls_weighting_details 'w=1/[\s^2^(Fo^2^)+(0.1010P)^2^] where P=(Fo^2^+2Fc^2^)/3'
_refine_ls_weighting_scheme calc
_refine_ls_wR_factor_gt 0.1962
_refine_ls_wR_factor_ref 0.2495
_reflns_Friedel_coverage 0.000
_reflns_number_gt 4414
_reflns_number_total 12139
_reflns_threshold_expression 'I > 2\s(I)'
_cod_data_source_file om500088p_si_002.cif
_cod_data_source_block BNI*
_cod_original_cell_volume 13937.1(17)
_cod_database_code 4082690
_shelx_space_group_comment
;
The symmetry employed for this shelxl refinement is uniquely defined
by the following loop, which should always be used as a source of
symmetry information in preference to the above space-group names.
They are only intended as comments.
;
_shelx_estimated_absorpt_t_min 0.939
_shelx_estimated_absorpt_t_max 0.969
_shelxl_version_number 2013-4

loop_
_space_group_symop_operation_xyz
'x, y, z'
'-x+1/2, y+1/2, z'
'x, -y+1/2, z+1/2'
'-x+1/2, -y, z+1/2'
'-x, -y, -z'
'x-1/2, -y-1/2, -z'
'-x, y-1/2, -z-1/2'
'x-1/2, y, -z-1/2'

loop_
_atom_site_label
_atom_site_type_symbol
_atom_site_fract_x
_atom_site_fract_y
_atom_site_fract_z
_atom_site_U_iso_or_equiv
_atom_site_adp_type
_atom_site_occupancy
_atom_site_site_symmetry_order
_atom_site_calc_flag
_atom_site_refinement_flags_posn
_atom_site_refinement_flags_adp
Ni1 Ni 0.74368(5) -0.01625(3) 0.71608(3) 0.0365(3) Uani 1 1 d . .
N1 N 0.6100(3) -0.00842(18) 0.67779(17) 0.0283(13) Uani 1 1 d . .
N2 N 0.6831(3) -0.00751(18) 0.62404(18) 0.0323(14) Uani 1 1 d . .
C1 C 0.7533(5) -0.0575(3) 0.7807(2) 0.054(2) Uani 1 1 d . .
C2 C 0.7527(5) 0.0005(3) 0.7884(3) 0.057(2) Uani 1 1 d . .
C3 C 0.7988(4) 0.0345(3) 0.7625(3) 0.046(2) Uani 1 1 d . .
C4 C 0.8427(4) 0.0096(3) 0.7311(3) 0.054(2) Uani 1 1 d . .
C5 C 0.8424(5) -0.0489(3) 0.7245(3) 0.055(2) Uani 1 1 d . .
C6 C 0.7969(5) -0.0813(3) 0.7488(3) 0.052(2) Uani 1 1 d . .
C7 C 0.6783(3) -0.0108(2) 0.67181(19) 0.0246(14) Uani 1 1 d . .
C8 C 0.5762(4) -0.0046(2) 0.6362(2) 0.0311(17) Uani 1 1 d . .
H8 H 0.5293 -0.0031 0.6322 0.037 Uiso 1 1 calc R U
C9 C 0.6214(4) -0.0036(2) 0.6032(2) 0.0295(17) Uani 1 1 d . .
H9 H 0.6131 -0.0006 0.5708 0.035 Uiso 1 1 calc R U
C10 C 0.5798(3) -0.0102(2) 0.7223(2) 0.0290(15) Uani 1 1 d . .
C11 C 0.5663(4) 0.0395(2) 0.7450(2) 0.0368(19) Uani 1 1 d . .
C12 C 0.5366(4) 0.0371(2) 0.7888(2) 0.0362(18) Uani 1 1 d . .
H12 H 0.5269 0.0708 0.8046 0.043 Uiso 1 1 calc R U
C13 C 0.5208(4) -0.0134(3) 0.8100(2) 0.0402(18) Uani 1 1 d . .
C14 C 0.5343(4) -0.0614(2) 0.7863(2) 0.0400(19) Uani 1 1 d . .
H14 H 0.5242 -0.0960 0.8005 0.048 Uiso 1 1 calc R U
C15 C 0.5626(4) -0.0615(2) 0.7418(2) 0.0334(18) Uani 1 1 d . .
C16 C 0.5805(4) 0.0938(2) 0.7196(2) 0.0383(19) Uani 1 1 d . .
H16 H 0.6201 0.0866 0.6994 0.046 Uiso 1 1 calc R U
C17 C 0.6016(4) 0.1388(2) 0.7538(2) 0.0363(18) Uani 1 1 d . .
C18 C 0.5578(4) 0.1778(3) 0.7719(2) 0.0395(19) Uani 1 1 d . .
H18 H 0.5122 0.1773 0.7632 0.047 Uiso 1 1 calc R U
C19 C 0.5815(5) 0.2182(3) 0.8033(2) 0.045(2) Uani 1 1 d . .
H19 H 0.5515 0.2446 0.8160 0.055 Uiso 1 1 calc R U
C20 C 0.6462(5) 0.2197(3) 0.8157(3) 0.053(2) Uani 1 1 d . .
H20 H 0.6612 0.2475 0.8366 0.064 Uiso 1 1 calc R U
C21 C 0.6911(5) 0.1814(3) 0.7983(3) 0.062(2) Uani 1 1 d . .
H21 H 0.7366 0.1819 0.8075 0.074 Uiso 1 1 calc R U
C22 C 0.6669(5) 0.1409(3) 0.7662(3) 0.051(2) Uani 1 1 d . .
H22 H 0.6972 0.1148 0.7532 0.061 Uiso 1 1 calc R U
C23 C 0.5245(4) 0.1100(3) 0.6874(2) 0.0372(19) Uani 1 1 d . .
C24 C 0.4605(5) 0.0920(3) 0.6925(2) 0.044(2) Uani 1 1 d . .
H24 H 0.4491 0.0697 0.7185 0.053 Uiso 1 1 calc R U
C25 C 0.4120(5) 0.1055(3) 0.6604(2) 0.054(2) Uani 1 1 d . .
H25 H 0.3680 0.0919 0.6644 0.065 Uiso 1 1 calc R U
C26 C 0.4268(5) 0.1381(3) 0.6228(2) 0.051(2) Uani 1 1 d . .
H26 H 0.3936 0.1473 0.6006 0.061 Uiso 1 1 calc R U
C27 C 0.4907(5) 0.1572(3) 0.6181(3) 0.048(2) Uani 1 1 d . .
H27 H 0.5017 0.1801 0.5924 0.058 Uiso 1 1 calc R U
C28 C 0.5396(5) 0.1439(3) 0.6503(3) 0.049(2) Uani 1 1 d . .
H28 H 0.5835 0.1580 0.6467 0.059 Uiso 1 1 calc R U
C29 C 0.4890(4) -0.0137(3) 0.8568(2) 0.055(2) Uani 1 1 d . .
H29A H 0.5167 0.0074 0.8785 0.066 Uiso 1 1 calc R U
H29B H 0.4847 -0.0521 0.8677 0.066 Uiso 1 1 calc R U
H29D H 0.4448 0.0034 0.8549 0.066 Uiso 1 1 calc R U
C30 C 0.5749(4) -0.1145(2) 0.7155(2) 0.0354(17) Uani 1 1 d . .
H30 H 0.6152 -0.1074 0.6960 0.043 Uiso 1 1 calc R U
C31 C 0.5917(5) -0.1639(2) 0.7450(2) 0.040(2) Uani 1 1 d . .
C32 C 0.6575(4) -0.1750(3) 0.7542(3) 0.044(2) Uani 1 1 d . .
H32 H 0.6909 -0.1527 0.7401 0.053 Uiso 1 1 calc R U
C33 C 0.6764(5) -0.2177(3) 0.7836(3) 0.061(2) Uani 1 1 d . .
H33 H 0.7222 -0.2242 0.7897 0.073 Uiso 1 1 calc R U
C34 C 0.6289(5) -0.2505(3) 0.8037(3) 0.053(2) Uani 1 1 d . .
H34 H 0.6418 -0.2797 0.8240 0.063 Uiso 1 1 calc R U
C35 C 0.5627(5) -0.2415(3) 0.7947(2) 0.051(2) Uani 1 1 d . .
H35 H 0.5298 -0.2644 0.8088 0.061 Uiso 1 1 calc R U
C36 C 0.5437(4) -0.1979(3) 0.7644(2) 0.043(2) Uani 1 1 d . .
H36 H 0.4980 -0.1921 0.7574 0.051 Uiso 1 1 calc R U
C37 C 0.5189(4) -0.1277(2) 0.6815(2) 0.0360(19) Uani 1 1 d . .
C38 C 0.5331(4) -0.1574(2) 0.6407(2) 0.0386(19) Uani 1 1 d . .
H38 H 0.5778 -0.1674 0.6338 0.046 Uiso 1 1 calc R U
C39 C 0.4843(5) -0.1718(3) 0.6114(2) 0.047(2) Uani 1 1 d . .
H39 H 0.4951 -0.1922 0.5842 0.056 Uiso 1 1 calc R U
C40 C 0.4185(4) -0.1576(3) 0.6196(3) 0.045(2) Uani 1 1 d . .
H40 H 0.3844 -0.1682 0.5986 0.054 Uiso 1 1 calc R U
C41 C 0.4038(4) -0.1282(3) 0.6587(3) 0.045(2) Uani 1 1 d . .
H41 H 0.3590 -0.1183 0.6651 0.054 Uiso 1 1 calc R U
C42 C 0.4542(4) -0.1124(3) 0.6893(3) 0.044(2) Uani 1 1 d . .
H42 H 0.4435 -0.0908 0.7159 0.053 Uiso 1 1 calc R U
C43 C 0.7442(4) -0.0088(2) 0.5994(2) 0.0317(16) Uani 1 1 d . .
C44 C 0.7765(3) 0.0399(2) 0.5883(2) 0.0274(16) Uani 1 1 d . .
C45 C 0.8332(4) 0.0374(3) 0.5624(2) 0.0385(19) Uani 1 1 d . .
H45 H 0.8568 0.0708 0.5564 0.046 Uiso 1 1 calc R U
C46 C 0.8583(4) -0.0127(3) 0.5441(2) 0.0375(17) Uani 1 1 d . .
C47 C 0.8238(4) -0.0608(2) 0.5559(2) 0.0362(18) Uani 1 1 d . .
H47 H 0.8388 -0.0953 0.5438 0.043 Uiso 1 1 calc R U
C48 C 0.7687(4) -0.0605(2) 0.5844(2) 0.0287(17) Uani 1 1 d . .
C49 C 0.7484(4) 0.0959(2) 0.6041(2) 0.0318(17) Uani 1 1 d . .
H49 H 0.7183 0.0878 0.6309 0.038 Uiso 1 1 calc R U
C50 C 0.8015(4) 0.1344(3) 0.6221(2) 0.0391(19) Uani 1 1 d . .
C51 C 0.8342(4) 0.1723(3) 0.5941(2) 0.0404(19) Uani 1 1 d . .
H51 H 0.8231 0.1747 0.5621 0.048 Uiso 1 1 calc R U
C52 C 0.8833(4) 0.2071(3) 0.6122(3) 0.046(2) Uani 1 1 d . .
H52 H 0.9064 0.2321 0.5924 0.056 Uiso 1 1 calc R U
C53 C 0.8980(4) 0.2051(3) 0.6582(3) 0.056(2) Uani 1 1 d . .
H53 H 0.9302 0.2299 0.6707 0.068 Uiso 1 1 calc R U
C54 C 0.8667(5) 0.1677(3) 0.6868(3) 0.055(2) Uani 1 1 d . .
H54 H 0.8783 0.1658 0.7186 0.066 Uiso 1 1 calc R U
C55 C 0.8182(4) 0.1326(3) 0.6692(3) 0.051(2) Uani 1 1 d . .
H55 H 0.7961 0.1073 0.6892 0.062 Uiso 1 1 calc R U
C56 C 0.7063(4) 0.1232(2) 0.5680(2) 0.0385(19) Uani 1 1 d . .
C57 C 0.6759(4) 0.1744(3) 0.5790(2) 0.0402(19) Uani 1 1 d . .
H57 H 0.6837 0.1906 0.6085 0.048 Uiso 1 1 calc R U
C58 C 0.6349(4) 0.2017(3) 0.5477(3) 0.044(2) Uani 1 1 d . .
H58 H 0.6146 0.2360 0.5559 0.053 Uiso 1 1 calc R U
C59 C 0.6238(5) 0.1786(3) 0.5046(3) 0.056(2) Uani 1 1 d . .
H59 H 0.5952 0.1966 0.4831 0.068 Uiso 1 1 calc R U
C60 C 0.6549(5) 0.1288(3) 0.4928(3) 0.057(2) Uani 1 1 d . .
H60 H 0.6479 0.1129 0.4631 0.069 Uiso 1 1 calc R U
C61 C 0.6954(4) 0.1030(3) 0.5243(3) 0.049(2) Uani 1 1 d . .
H61 H 0.7170 0.0695 0.5154 0.059 Uiso 1 1 calc R U
C62 C 0.9199(4) -0.0143(3) 0.5154(3) 0.054(2) Uani 1 1 d . .
H62C H 0.9581 -0.0230 0.5351 0.065 Uiso 1 1 calc R U
H62D H 0.9267 0.0220 0.5007 0.065 Uiso 1 1 calc R U
H62E H 0.9153 -0.0428 0.4914 0.065 Uiso 1 1 calc R U
C63 C 0.7359(4) -0.1147(2) 0.5987(2) 0.0297(17) Uani 1 1 d . .
H63 H 0.6963 -0.1044 0.6179 0.036 Uiso 1 1 calc R U
C64 C 0.7796(4) -0.1523(2) 0.6292(2) 0.0318(18) Uani 1 1 d . .
C65 C 0.8461(4) -0.1453(3) 0.6360(2) 0.046(2) Uani 1 1 d . .
H65 H 0.8678 -0.1147 0.6216 0.055 Uiso 1 1 calc R U
C66 C 0.8835(4) -0.1816(3) 0.6635(3) 0.051(2) Uani 1 1 d . .
H66 H 0.9303 -0.1771 0.6664 0.061 Uiso 1 1 calc R U
C67 C 0.8508(5) -0.2248(3) 0.6866(2) 0.047(2) Uani 1 1 d . .
H67 H 0.8748 -0.2496 0.7060 0.057 Uiso 1 1 calc R U
C68 C 0.7844(5) -0.2306(3) 0.6810(2) 0.044(2) Uani 1 1 d . .
H68 H 0.7621 -0.2601 0.6965 0.052 Uiso 1 1 calc R U
C69 C 0.7480(4) -0.1952(2) 0.6533(2) 0.0420(18) Uani 1 1 d . .
H69 H 0.7012 -0.1999 0.6506 0.050 Uiso 1 1 calc R U
C70 C 0.7092(4) -0.1480(3) 0.5575(2) 0.0388(19) Uani 1 1 d . .
C71 C 0.7484(4) -0.1893(2) 0.5361(2) 0.042(2) Uani 1 1 d . .
H71 H 0.7918 -0.1968 0.5475 0.051 Uiso 1 1 calc R U
C72 C 0.7239(5) -0.2190(3) 0.4987(2) 0.049(2) Uani 1 1 d . .
H72 H 0.7514 -0.2459 0.4840 0.059 Uiso 1 1 calc R U
C73 C 0.6613(5) -0.2105(3) 0.4826(3) 0.054(2) Uani 1 1 d . .
H73 H 0.6444 -0.2320 0.4576 0.065 Uiso 1 1 calc R U
C74 C 0.6217(5) -0.1688(3) 0.5037(3) 0.061(3) Uani 1 1 d . .
H74 H 0.5778 -0.1620 0.4928 0.073 Uiso 1 1 calc R U
C75 C 0.6470(4) -0.1378(3) 0.5404(2) 0.041(2) Uani 1 1 d . .
H75 H 0.6206 -0.1092 0.5538 0.050 Uiso 1 1 calc R U
C76 C 0.4762(5) 0.0284(4) 0.5365(3) 0.072(3) Uani 1 1 d . .
H76 H 0.4592 0.0492 0.5619 0.086 Uiso 1 1 calc R U
C77 C 0.5074(6) 0.0550(4) 0.5016(4) 0.078(3) Uani 1 1 d . .
H77 H 0.5129 0.0942 0.5033 0.094 Uiso 1 1 calc R U
C78 C 0.5314(5) 0.0273(4) 0.4643(3) 0.068(3) Uani 1 1 d . .
H78 H 0.5527 0.0464 0.4396 0.082 Uiso 1 1 calc R U

loop_
_atom_site_aniso_label
_atom_site_aniso_U_11
_atom_site_aniso_U_22
_atom_site_aniso_U_33
_atom_site_aniso_U_23
_atom_site_aniso_U_13
_atom_site_aniso_U_12
Ni1 0.0323(6) 0.0395(4) 0.0376(5) 0.0003(4) -0.0023(5) 0.0014(5)
N1 0.032(4) 0.019(2) 0.034(3) 0.001(2) 0.003(3) -0.004(2)
N2 0.035(4) 0.023(3) 0.039(3) 0.000(2) -0.004(3) -0.006(3)
C1 0.085(8) 0.043(4) 0.036(4) 0.006(3) -0.028(5) 0.002(4)
C2 0.067(7) 0.049(4) 0.055(5) -0.005(3) -0.025(5) 0.012(4)
C3 0.023(5) 0.069(5) 0.046(5) -0.005(4) -0.014(4) 0.001(4)
C4 0.043(6) 0.051(4) 0.068(5) 0.001(4) -0.022(4) 0.012(4)
C5 0.056(7) 0.032(4) 0.077(6) 0.005(4) -0.028(5) -0.004(4)
C6 0.042(6) 0.071(5) 0.043(5) -0.002(4) -0.013(4) -0.002(4)
C7 0.016(4) 0.028(3) 0.030(4) 0.002(3) -0.002(3) 0.004(3)
C8 0.032(5) 0.018(3) 0.043(4) 0.003(3) -0.004(4) 0.002(3)
C9 0.030(5) 0.019(3) 0.040(4) 0.001(3) -0.004(4) 0.002(3)
C10 0.020(4) 0.031(3) 0.037(4) -0.002(3) 0.001(3) 0.001(3)
C11 0.038(6) 0.032(3) 0.041(4) 0.002(3) 0.012(4) -0.003(3)
C12 0.032(5) 0.032(3) 0.045(4) -0.005(3) 0.000(4) -0.001(3)
C13 0.039(5) 0.041(4) 0.041(4) 0.007(3) 0.005(4) -0.002(4)
C14 0.039(6) 0.030(4) 0.052(5) 0.006(3) 0.013(4) -0.001(3)
C15 0.033(5) 0.028(3) 0.039(4) 0.001(3) -0.003(4) 0.002(3)
C16 0.037(6) 0.030(3) 0.048(4) -0.002(3) 0.024(4) -0.005(3)
C17 0.026(6) 0.036(4) 0.047(4) 0.008(3) 0.013(4) -0.005(3)
C18 0.034(6) 0.044(4) 0.040(4) -0.004(3) 0.006(4) 0.000(4)
C19 0.039(6) 0.040(4) 0.058(5) -0.004(3) 0.010(4) 0.005(4)
C20 0.039(7) 0.043(5) 0.078(6) -0.010(4) 0.001(5) -0.006(4)
C21 0.039(7) 0.056(5) 0.091(6) -0.001(4) 0.000(5) 0.007(4)
C22 0.038(6) 0.033(4) 0.083(6) -0.007(4) 0.009(5) -0.006(4)
C23 0.035(6) 0.029(4) 0.048(5) -0.002(3) 0.003(4) 0.007(3)
C24 0.051(7) 0.042(4) 0.039(4) 0.009(3) 0.009(4) 0.018(4)
C25 0.070(8) 0.050(4) 0.043(5) 0.008(4) 0.017(5) 0.008(4)
C26 0.065(8) 0.055(5) 0.031(4) -0.005(3) 0.006(4) 0.010(5)
C27 0.068(8) 0.032(4) 0.045(5) -0.003(3) 0.006(5) -0.007(4)
C28 0.068(7) 0.026(4) 0.054(5) 0.000(3) 0.006(5) -0.009(4)
C29 0.062(7) 0.043(4) 0.061(5) 0.000(4) 0.024(4) 0.001(4)
C30 0.032(5) 0.031(3) 0.044(4) 0.000(3) 0.003(4) -0.008(3)
C31 0.052(7) 0.027(4) 0.043(4) 0.001(3) 0.004(4) -0.007(4)
C32 0.022(5) 0.044(4) 0.066(5) 0.013(4) 0.004(4) -0.007(4)
C33 0.036(6) 0.058(5) 0.089(6) 0.015(5) 0.007(5) 0.003(4)
C34 0.049(7) 0.053(5) 0.056(5) 0.008(4) -0.005(5) 0.007(4)
C35 0.071(8) 0.033(4) 0.048(5) 0.013(3) 0.002(5) -0.012(4)
C36 0.036(6) 0.040(4) 0.052(4) -0.003(3) 0.002(4) -0.005(4)
C37 0.032(6) 0.035(4) 0.041(4) 0.007(3) 0.011(4) 0.004(3)
C38 0.042(6) 0.032(4) 0.042(4) 0.004(3) 0.005(4) 0.010(3)
C39 0.064(8) 0.039(4) 0.037(4) -0.003(3) 0.005(5) 0.008(4)
C40 0.043(6) 0.044(4) 0.049(5) 0.010(3) -0.003(4) 0.005(4)
C41 0.027(6) 0.054(4) 0.053(5) -0.002(4) 0.003(4) -0.001(4)
C42 0.041(6) 0.044(4) 0.048(5) -0.003(3) 0.014(4) 0.010(4)
C43 0.024(5) 0.038(4) 0.033(3) -0.002(3) 0.001(4) -0.002(3)
C44 0.019(5) 0.024(3) 0.039(4) -0.001(3) 0.008(3) -0.007(3)
C45 0.037(6) 0.032(4) 0.047(4) -0.015(3) 0.010(4) -0.010(3)
C46 0.025(5) 0.046(4) 0.041(4) -0.002(3) 0.015(3) -0.002(4)
C47 0.036(6) 0.032(4) 0.041(4) 0.000(3) 0.007(4) 0.004(3)
C48 0.029(5) 0.020(3) 0.038(4) 0.000(3) 0.009(3) -0.003(3)
C49 0.032(5) 0.026(3) 0.037(4) -0.007(3) 0.007(4) -0.002(3)
C50 0.035(6) 0.039(4) 0.043(4) 0.006(3) -0.012(4) 0.007(4)
C51 0.034(6) 0.042(4) 0.045(4) 0.001(3) 0.004(4) -0.003(4)
C52 0.040(6) 0.035(4) 0.064(5) 0.000(3) 0.000(4) -0.005(4)
C53 0.049(7) 0.037(4) 0.084(6) -0.007(4) -0.014(5) -0.005(4)
C54 0.057(7) 0.059(5) 0.050(5) 0.000(4) -0.022(5) 0.001(5)
C55 0.047(7) 0.049(4) 0.058(5) -0.002(4) -0.005(5) 0.000(4)
C56 0.032(6) 0.032(4) 0.051(5) -0.004(3) 0.010(4) -0.013(3)
C57 0.032(6) 0.041(4) 0.048(4) 0.005(3) -0.002(4) 0.000(4)
C58 0.030(6) 0.037(4) 0.066(5) 0.002(4) 0.003(4) -0.006(3)
C59 0.056(7) 0.051(5) 0.063(6) 0.002(4) -0.014(5) 0.001(4)
C60 0.068(8) 0.047(5) 0.057(5) -0.004(4) -0.015(5) 0.001(4)
C61 0.052(7) 0.039(4) 0.056(5) 0.011(4) -0.016(5) 0.002(4)
C62 0.051(6) 0.049(4) 0.064(5) 0.002(4) 0.016(4) -0.004(4)
C63 0.025(5) 0.032(3) 0.031(4) 0.001(3) -0.001(3) 0.001(3)
C64 0.035(6) 0.033(4) 0.027(4) 0.000(3) 0.006(3) -0.001(3)
C65 0.043(7) 0.041(4) 0.054(5) 0.008(3) -0.005(4) 0.002(4)
C66 0.026(6) 0.060(5) 0.067(5) 0.013(4) -0.005(4) -0.001(4)
C67 0.046(7) 0.046(4) 0.050(5) 0.001(3) -0.006(4) 0.007(4)
C68 0.046(6) 0.046(4) 0.039(4) 0.009(3) -0.007(4) 0.003(4)
C69 0.029(5) 0.047(4) 0.050(4) -0.001(3) -0.009(4) 0.000(4)
C70 0.042(6) 0.036(4) 0.039(4) -0.001(3) -0.002(4) -0.002(4)
C71 0.051(6) 0.035(4) 0.040(4) 0.000(3) -0.005(4) -0.004(4)
C72 0.053(7) 0.049(4) 0.046(5) -0.003(3) -0.011(4) 0.008(4)
C73 0.070(8) 0.047(4) 0.044(5) 0.000(4) -0.008(5) 0.000(4)
C74 0.056(7) 0.065(5) 0.062(5) -0.014(4) -0.020(5) 0.012(5)
C75 0.037(6) 0.037(4) 0.051(5) -0.006(3) -0.011(4) 0.005(4)
C76 0.073(8) 0.055(6) 0.087(7) -0.020(5) 0.027(6) 0.010(5)
C77 0.068(9) 0.061(6) 0.106(8) 0.004(6) -0.009(7) 0.016(5)
C78 0.061(8) 0.069(6) 0.074(6) 0.000(5) 0.005(5) -0.004(5)

loop_
_atom_type_symbol
_atom_type_description
_atom_type_scat_dispersion_real
_atom_type_scat_dispersion_imag
_atom_type_scat_source
C C 0.0033 0.0016 'International Tables Vol C Tables 4.2.6.8 and 6.1.1.4'
H H 0.0000 0.0000 'International Tables Vol C Tables 4.2.6.8 and 6.1.1.4'
N N 0.0061 0.0033 'International Tables Vol C Tables 4.2.6.8 and 6.1.1.4'
Ni Ni 0.3393 1.1124 'International Tables Vol C Tables 4.2.6.8 and 6.1.1.4'

loop_
_geom_angle_atom_site_label_1
_geom_angle_atom_site_label_2
_geom_angle_atom_site_label_3
_geom_angle
_geom_angle_site_symmetry_1
_geom_angle_site_symmetry_3
C7 Ni1 C6 136.4(3) . .
C7 Ni1 C1 135.2(3) . .
C6 Ni1 C1 38.4(3) . .
C7 Ni1 C3 140.3(3) . .
C6 Ni1 C3 83.2(3) . .
C1 Ni1 C3 70.6(3) . .
C7 Ni1 C4 142.1(3) . .
C6 Ni1 C4 69.7(3) . .
C1 Ni1 C4 82.7(3) . .
C3 Ni1 C4 38.4(3) . .
C7 Ni1 C2 136.7(3) . .
C6 Ni1 C2 70.2(3) . .
C1 Ni1 C2 38.8(3) . .
C3 Ni1 C2 39.7(3) . .
C4 Ni1 C2 70.5(3) . .
C7 Ni1 C5 139.9(3) . .
C6 Ni1 C5 38.1(3) . .
C1 Ni1 C5 69.2(3) . .
C3 Ni1 C5 70.0(3) . .
C4 Ni1 C5 38.8(2) . .
C2 Ni1 C5 83.1(3) . .
C8 N1 C7 112.4(5) . .
C8 N1 C10 125.3(6) . .
C7 N1 C10 122.3(5) . .
C9 N2 C7 112.1(6) . .
C9 N2 C43 124.0(5) . .
C7 N2 C43 123.9(6) . .
C6 C1 C2 121.0(8) . .
C6 C1 Ni1 70.8(4) . .
C2 C1 Ni1 71.0(4) . .
C1 C2 C3 118.3(8) . .
C1 C2 Ni1 70.1(4) . .
C3 C2 Ni1 69.9(4) . .
C4 C3 C2 119.7(7) . .
C4 C3 Ni1 71.0(4) . .
C2 C3 Ni1 70.4(4) . .
C3 C4 C5 120.6(8) . .
C3 C4 Ni1 70.6(5) . .
C5 C4 Ni1 71.3(5) . .
C6 C5 C4 119.4(8) . .
C6 C5 Ni1 69.9(5) . .
C4 C5 Ni1 69.9(5) . .
C5 C6 C1 121.0(7) . .
C5 C6 Ni1 72.1(5) . .
C1 C6 Ni1 70.9(4) . .
N2 C7 N1 101.0(5) . .
N2 C7 Ni1 130.3(5) . .
N1 C7 Ni1 128.7(4) . .
C9 C8 N1 106.9(7) . .
C9 C8 H8 126.6 . .
N1 C8 H8 126.6 . .
C8 C9 N2 107.6(6) . .
C8 C9 H9 126.2 . .
N2 C9 H9 126.2 . .
C11 C10 C15 121.4(6) . .
C11 C10 N1 118.9(5) . .
C15 C10 N1 119.7(5) . .
C10 C11 C12 118.3(5) . .
C10 C11 C16 118.3(6) . .
C12 C11 C16 123.3(5) . .
C13 C12 C11 121.9(6) . .
C13 C12 H12 119.1 . .
C11 C12 H12 119.1 . .
C14 C13 C12 118.0(6) . .
C14 C13 C29 122.1(6) . .
C12 C13 C29 119.9(6) . .
C13 C14 C15 122.6(6) . .
C13 C14 H14 118.7 . .
C15 C14 H14 118.7 . .
C10 C15 C14 117.7(5) . .
C10 C15 C30 120.2(6) . .
C14 C15 C30 122.0(5) . .
C23 C16 C11 112.2(6) . .
C23 C16 C17 114.9(5) . .
C11 C16 C17 110.4(5) . .
C23 C16 H16 106.2 . .
C11 C16 H16 106.2 . .
C17 C16 H16 106.2 . .
C22 C17 C18 119.2(7) . .
C22 C17 C16 117.6(6) . .
C18 C17 C16 123.1(7) . .
C17 C18 C19 119.5(8) . .
C17 C18 H18 120.3 . .
C19 C18 H18 120.3 . .
C20 C19 C18 121.0(7) . .
C20 C19 H19 119.5 . .
C18 C19 H19 119.5 . .
C19 C20 C21 120.9(8) . .
C19 C20 H20 119.6 . .
C21 C20 H20 119.6 . .
C20 C21 C22 117.9(9) . .
C20 C21 H21 121.1 . .
C22 C21 H21 121.1 . .
C17 C22 C21 121.5(8) . .
C17 C22 H22 119.2 . .
C21 C22 H22 119.2 . .
C24 C23 C28 118.6(7) . .
C24 C23 C16 123.6(6) . .
C28 C23 C16 117.7(7) . .
C23 C24 C25 121.1(7) . .
C23 C24 H24 119.4 . .
C25 C24 H24 119.4 . .
C26 C25 C24 120.8(9) . .
C26 C25 H25 119.6 . .
C24 C25 H25 119.6 . .
C27 C26 C25 118.2(8) . .
C27 C26 H26 120.9 . .
C25 C26 H26 120.9 . .
C26 C27 C28 121.3(7) . .
C26 C27 H27 119.3 . .
C28 C27 H27 119.3 . .
C23 C28 C27 119.9(8) . .
C23 C28 H28 120.0 . .
C27 C28 H28 120.0 . .
C13 C29 H29A 109.5 . .
C13 C29 H29B 109.5 . .
H29A C29 H29B 109.5 . .
C13 C29 H29D 109.5 . .
H29A C29 H29D 109.5 . .
H29B C29 H29D 109.5 . .
C31 C30 C15 114.9(5) . .
C31 C30 C37 111.4(5) . .
C15 C30 C37 112.4(6) . .
C31 C30 H30 105.8 . .
C15 C30 H30 105.8 . .
C37 C30 H30 105.8 . .
C32 C31 C36 118.5(7) . .
C32 C31 C30 118.7(6) . .
C36 C31 C30 122.8(8) . .
C31 C32 C33 121.7(7) . .
C31 C32 H32 119.1 . .
C33 C32 H32 119.1 . .
C34 C33 C32 119.8(8) . .
C34 C33 H33 120.1 . .
C32 C33 H33 120.1 . .
C33 C34 C35 120.3(7) . .
C33 C34 H34 119.8 . .
C35 C34 H34 119.8 . .
C34 C35 C36 119.6(7) . .
C34 C35 H35 120.2 . .
C36 C35 H35 120.2 . .
C31 C36 C35 120.0(8) . .
C31 C36 H36 120.0 . .
C35 C36 H36 120.0 . .
C42 C37 C38 117.7(7) . .
C42 C37 C30 122.6(6) . .
C38 C37 C30 119.6(7) . .
C39 C38 C37 120.7(8) . .
C39 C38 H38 119.6 . .
C37 C38 H38 119.6 . .
C38 C39 C40 121.7(7) . .
C38 C39 H39 119.1 . .
C40 C39 H39 119.1 . .
C41 C40 C39 118.5(8) . .
C41 C40 H40 120.8 . .
C39 C40 H40 120.8 . .
C40 C41 C42 120.5(8) . .
C40 C41 H41 119.8 . .
C42 C41 H41 119.8 . .
C37 C42 C41 120.8(7) . .
C37 C42 H42 119.6 . .
C41 C42 H42 119.6 . .
C44 C43 C48 121.1(6) . .
C44 C43 N2 120.3(6) . .
C48 C43 N2 118.5(5) . .
C45 C44 C43 118.8(6) . .
C45 C44 C49 120.7(5) . .
C43 C44 C49 120.5(6) . .
C44 C45 C46 122.8(6) . .
C44 C45 H45 118.6 . .
C46 C45 H45 118.6 . .
C47 C46 C45 116.3(6) . .
C47 C46 C62 121.9(6) . .
C45 C46 C62 121.8(6) . .
C48 C47 C46 122.8(6) . .
C48 C47 H47 118.6 . .
C46 C47 H47 118.6 . .
C47 C48 C43 118.0(5) . .
C47 C48 C63 120.5(5) . .
C43 C48 C63 121.6(6) . .
C56 C49 C50 111.8(5) . .
C56 C49 C44 112.8(5) . .
C50 C49 C44 112.5(6) . .
C56 C49 H49 106.4 . .
C50 C49 H49 106.4 . .
C44 C49 H49 106.4 . .
C51 C50 C55 118.2(7) . .
C51 C50 C49 122.7(6) . .
C55 C50 C49 119.0(6) . .
C50 C51 C52 120.8(7) . .
C50 C51 H51 119.6 . .
C52 C51 H51 119.6 . .
C53 C52 C51 119.9(7) . .
C53 C52 H52 120.0 . .
C51 C52 H52 120.0 . .
C52 C53 C54 120.5(8) . .
C52 C53 H53 119.8 . .
C54 C53 H53 119.8 . .
C53 C54 C55 120.2(7) . .
C53 C54 H54 119.9 . .
C55 C54 H54 119.9 . .
C54 C55 C50 120.3(7) . .
C54 C55 H55 119.8 . .
C50 C55 H55 119.8 . .
C61 C56 C57 116.6(7) . .
C61 C56 C49 125.2(6) . .
C57 C56 C49 118.2(6) . .
C58 C57 C56 121.6(7) . .
C58 C57 H57 119.2 . .
C56 C57 H57 119.2 . .
C59 C58 C57 119.5(7) . .
C59 C58 H58 120.3 . .
C57 C58 H58 120.3 . .
C58 C59 C60 119.6(8) . .
C58 C59 H59 120.2 . .
C60 C59 H59 120.2 . .
C61 C60 C59 119.8(7) . .
C61 C60 H60 120.1 . .
C59 C60 H60 120.1 . .
C60 C61 C56 122.9(7) . .
C60 C61 H61 118.5 . .
C56 C61 H61 118.5 . .
C46 C62 H62C 109.5 . .
C46 C62 H62D 109.5 . .
H62C C62 H62D 109.5 . .
C46 C62 H62E 109.5 . .
H62C C62 H62E 109.5 . .
H62D C62 H62E 109.5 . .
C48 C63 C70 113.0(5) . .
C48 C63 C64 114.4(6) . .
C70 C63 C64 109.6(5) . .
C48 C63 H63 106.4 . .
C70 C63 H63 106.4 . .
C64 C63 H63 106.4 . .
C65 C64 C69 117.9(7) . .
C65 C64 C63 124.7(6) . .
C69 C64 C63 117.3(7) . .
C64 C65 C66 122.0(7) . .
C64 C65 H65 119.0 . .
C66 C65 H65 119.0 . .
C67 C66 C65 118.8(8) . .
C67 C66 H66 120.6 . .
C65 C66 H66 120.6 . .
C68 C67 C66 118.9(7) . .
C68 C67 H67 120.5 . .
C66 C67 H67 120.5 . .
C67 C68 C69 122.0(8) . .
C67 C68 H68 119.0 . .
C69 C68 H68 119.0 . .
C68 C69 C64 120.2(8) . .
C68 C69 H69 119.9 . .
C64 C69 H69 119.9 . .
C75 C70 C71 118.7(7) . .
C75 C70 C63 120.4(6) . .
C71 C70 C63 120.9(7) . .
C72 C71 C70 120.4(8) . .
C72 C71 H71 119.8 . .
C70 C71 H71 119.8 . .
C73 C72 C71 121.2(8) . .
C73 C72 H72 119.4 . .
C71 C72 H72 119.4 . .
C72 C73 C74 118.7(7) . .
C72 C73 H73 120.6 . .
C74 C73 H73 120.6 . .
C75 C74 C73 120.1(8) . .
C75 C74 H74 120.0 . .
C73 C74 H74 120.0 . .
C70 C75 C74 120.8(7) . .
C70 C75 H75 119.6 . .
C74 C75 H75 119.6 . .
C77 C76 C78 120.8(8) . 5_656
C77 C76 H76 119.6 . .
C78 C76 H76 119.6 5_656 .
C76 C77 C78 121.7(9) . .
C76 C77 H77 119.2 . .
C78 C77 H77 119.2 . .
C76 C78 C77 117.5(9) 5_656 .
C76 C78 H78 121.2 5_656 .
C77 C78 H78 121.2 . .

loop_
_geom_bond_atom_site_label_1
_geom_bond_atom_site_label_2
_geom_bond_distance
_geom_bond_site_symmetry_2
Ni1 C7 1.836(6) .
Ni1 C6 2.119(8) .
Ni1 C1 2.120(6) .
Ni1 C3 2.124(7) .
Ni1 C4 2.129(8) .
Ni1 C2 2.132(7) .
Ni1 C5 2.147(9) .
N1 C8 1.382(8) .
N1 C7 1.384(8) .
N1 C10 1.420(7) .
N2 C9 1.381(8) .
N2 C7 1.383(7) .
N2 C43 1.419(8) .
C1 C6 1.393(11) .
C1 C2 1.413(9) .
C2 C3 1.444(11) .
C3 C4 1.400(10) .
C4 C5 1.420(9) .
C5 C6 1.392(11) .
C8 C9 1.316(9) .
C8 H8 0.9500 .
C9 H9 0.9500 .
C10 C11 1.389(8) .
C10 C15 1.400(8) .
C11 C12 1.399(8) .
C11 C16 1.525(8) .
C12 C13 1.397(8) .
C12 H12 0.9500 .
C13 C14 1.370(9) .
C13 C29 1.492(9) .
C14 C15 1.403(9) .
C14 H14 0.9500 .
C15 C30 1.504(8) .
C16 C23 1.510(10) .
C16 C17 1.525(9) .
C16 H16 1.0000 .
C17 C22 1.360(10) .
C17 C18 1.388(9) .
C18 C19 1.412(9) .
C18 H18 0.9500 .
C19 C20 1.348(11) .
C19 H19 0.9500 .
C20 C21 1.385(11) .
C20 H20 0.9500 .
C21 C22 1.430(10) .
C21 H21 0.9500 .
C22 H22 0.9500 .
C23 C24 1.365(10) .
C23 C28 1.378(9) .
C24 C25 1.382(11) .
C24 H24 0.9500 .
C25 C26 1.371(9) .
C25 H25 0.9500 .
C26 C27 1.370(11) .
C26 H26 0.9500 .
C27 C28 1.389(11) .
C27 H27 0.9500 .
C28 H28 0.9500 .
C29 H29A 0.9800 .
C29 H29B 0.9800 .
C29 H29D 0.9800 .
C30 C31 1.502(9) .
C30 C37 1.523(10) .
C30 H30 1.0000 .
C31 C32 1.374(10) .
C31 C36 1.383(10) .
C32 C33 1.384(10) .
C32 H32 0.9500 .
C33 C34 1.369(11) .
C33 H33 0.9500 .
C34 C35 1.372(11) .
C34 H34 0.9500 .
C35 C36 1.417(9) .
C35 H35 0.9500 .
C36 H36 0.9500 .
C37 C42 1.370(10) .
C37 C38 1.407(9) .
C38 C39 1.341(10) .
C38 H38 0.9500 .
C39 C40 1.385(11) .
C39 H39 0.9500 .
C40 C41 1.362(9) .
C40 H40 0.9500 .
C41 C42 1.396(10) .
C41 H41 0.9500 .
C42 H42 0.9500 .
C43 C44 1.378(8) .
C43 C48 1.407(8) .
C44 C45 1.365(9) .
C44 C49 1.529(8) .
C45 C46 1.407(8) .
C45 H45 0.9500 .
C46 C47 1.392(9) .
C46 C62 1.490(10) .
C47 C48 1.377(9) .
C47 H47 0.9500 .
C48 C63 1.518(8) .
C49 C56 1.494(10) .
C49 C50 1.505(10) .
C49 H49 1.0000 .
C50 C51 1.385(9) .
C50 C55 1.399(9) .
C51 C52 1.393(10) .
C51 H51 0.9500 .
C52 C53 1.361(10) .
C52 H52 0.9500 .
C53 C54 1.374(11) .
C53 H53 0.9500 .
C54 C55 1.385(11) .
C54 H54 0.9500 .
C55 H55 0.9500 .
C56 C61 1.369(9) .
C56 C57 1.412(9) .
C57 C58 1.386(10) .
C57 H57 0.9500 .
C58 C59 1.379(10) .
C58 H58 0.9500 .
C59 C60 1.392(10) .
C59 H59 0.9500 .
C60 C61 1.369(10) .
C60 H60 0.9500 .
C61 H61 0.9500 .
C62 H62C 0.9800 .
C62 H62D 0.9800 .
C62 H62E 0.9800 .
C63 C70 1.531(9) .
C63 C64 1.539(9) .
C63 H63 1.0000 .
C64 C65 1.360(10) .
C64 C69 1.396(9) .
C65 C66 1.400(10) .
C65 H65 0.9500 .
C66 C67 1.399(10) .
C66 H66 0.9500 .
C67 C68 1.350(11) .
C67 H67 0.9500 .
C68 C69 1.378(9) .
C68 H68 0.9500 .
C69 H69 0.9500 .
C70 C75 1.366(10) .
C70 C71 1.407(9) .
C71 C72 1.387(9) .
C71 H71 0.9500 .
C72 C73 1.354(11) .
C72 H72 0.9500 .
C73 C74 1.418(11) .
C73 H73 0.9500 .
C74 C75 1.391(10) .
C74 H74 0.9500 .
C75 H75 0.9500 .
C76 C77 1.346(12) .
C76 C78 1.350(11) 5_656
C76 H76 0.9500 .
C77 C78 1.355(12) .
C77 H77 0.9500 .
C78 C76 1.350(11) 5_656
C78 H78 0.9500 .

loop_
_geom_torsion_atom_site_label_1
_geom_torsion_atom_site_label_2
_geom_torsion_atom_site_label_3
_geom_torsion_atom_site_label_4
_geom_torsion
_geom_torsion_site_symmetry_1
_geom_torsion_site_symmetry_4
C6 C1 C2 C3 -0.3(11) . .
Ni1 C1 C2 C3 -52.5(6) . .
C6 C1 C2 Ni1 52.2(7) . .
C1 C2 C3 C4 -0.4(11) . .
Ni1 C2 C3 C4 -53.0(6) . .
C1 C2 C3 Ni1 52.6(6) . .
C2 C3 C4 C5 -0.1(11) . .
Ni1 C3 C4 C5 -52.9(7) . .
C2 C3 C4 Ni1 52.8(6) . .
C3 C4 C5 C6 1.4(11) . .
Ni1 C4 C5 C6 -51.2(7) . .
C3 C4 C5 Ni1 52.6(7) . .
C4 C5 C6 C1 -2.2(12) . .
Ni1 C5 C6 C1 -53.4(7) . .
C4 C5 C6 Ni1 51.2(7) . .
C2 C1 C6 C5 1.6(12) . .
Ni1 C1 C6 C5 53.9(7) . .
C2 C1 C6 Ni1 -52.3(7) . .
C9 N2 C7 N1 -0.1(6) . .
C43 N2 C7 N1 -179.3(5) . .
C9 N2 C7 Ni1 -179.7(4) . .
C43 N2 C7 Ni1 1.1(8) . .
C8 N1 C7 N2 0.7(6) . .
C10 N1 C7 N2 -179.7(4) . .
C8 N1 C7 Ni1 -179.7(4) . .
C10 N1 C7 Ni1 -0.2(8) . .
C6 Ni1 C7 N2 -88.1(7) . .
C1 Ni1 C7 N2 -144.4(5) . .
C3 Ni1 C7 N2 97.2(6) . .
C4 Ni1 C7 N2 33.8(8) . .
C2 Ni1 C7 N2 158.6(5) . .
C5 Ni1 C7 N2 -29.8(7) . .
C6 Ni1 C7 N1 92.4(6) . .
C1 Ni1 C7 N1 36.2(7) . .
C3 Ni1 C7 N1 -82.3(7) . .
C4 Ni1 C7 N1 -145.6(5) . .
C2 Ni1 C7 N1 -20.9(7) . .
C5 Ni1 C7 N1 150.8(5) . .
C7 N1 C8 C9 -1.0(6) . .
C10 N1 C8 C9 179.4(5) . .
N1 C8 C9 N2 0.9(6) . .
C7 N2 C9 C8 -0.5(6) . .
C43 N2 C9 C8 178.7(5) . .
C8 N1 C10 C11 -88.2(7) . .
C7 N1 C10 C11 92.3(7) . .
C8 N1 C10 C15 90.0(7) . .
C7 N1 C10 C15 -89.5(7) . .
C15 C10 C11 C12 1.9(10) . .
N1 C10 C11 C12 180.0(6) . .
C15 C10 C11 C16 -174.3(7) . .
N1 C10 C11 C16 3.8(10) . .
C10 C11 C12 C13 0.3(11) . .
C16 C11 C12 C13 176.3(7) . .
C11 C12 C13 C14 -0.9(11) . .
C11 C12 C13 C29 -179.9(7) . .
C12 C13 C14 C15 -0.6(11) . .
C29 C13 C14 C15 178.4(7) . .
C11 C10 C15 C14 -3.3(10) . .
N1 C10 C15 C14 178.6(6) . .
C11 C10 C15 C30 177.0(7) . .
N1 C10 C15 C30 -1.1(10) . .
C13 C14 C15 C10 2.7(11) . .
C13 C14 C15 C30 -177.6(7) . .
C10 C11 C16 C23 83.0(8) . .
C12 C11 C16 C23 -93.0(8) . .
C10 C11 C16 C17 -147.5(7) . .
C12 C11 C16 C17 36.6(10) . .
C23 C16 C17 C22 -147.2(7) . .
C11 C16 C17 C22 84.8(8) . .
C23 C16 C17 C18 31.5(9) . .
C11 C16 C17 C18 -96.5(8) . .
C22 C17 C18 C19 -1.1(10) . .
C16 C17 C18 C19 -179.8(6) . .
C17 C18 C19 C20 0.6(10) . .
C18 C19 C20 C21 -0.8(12) . .
C19 C20 C21 C22 1.3(12) . .
C18 C17 C22 C21 1.7(11) . .
C16 C17 C22 C21 -179.6(6) . .
C20 C21 C22 C17 -1.8(11) . .
C11 C16 C23 C24 23.0(9) . .
C17 C16 C23 C24 -104.1(7) . .
C11 C16 C23 C28 -155.3(6) . .
C17 C16 C23 C28 77.5(8) . .
C28 C23 C24 C25 2.3(10) . .
C16 C23 C24 C25 -176.1(6) . .
C23 C24 C25 C26 -0.9(10) . .
C24 C25 C26 C27 -0.4(10) . .
C25 C26 C27 C28 0.3(10) . .
C24 C23 C28 C27 -2.3(10) . .
C16 C23 C28 C27 176.1(6) . .
C26 C27 C28 C23 1.0(10) . .
C10 C15 C30 C31 147.2(7) . .
C14 C15 C30 C31 -32.5(10) . .
C10 C15 C30 C37 -84.0(8) . .
C14 C15 C30 C37 96.3(8) . .
C15 C30 C31 C32 -91.6(8) . .
C37 C30 C31 C32 139.1(7) . .
C15 C30 C31 C36 86.7(8) . .
C37 C30 C31 C36 -42.6(9) . .
C36 C31 C32 C33 -2.5(11) . .
C30 C31 C32 C33 175.9(6) . .
C31 C32 C33 C34 0.8(12) . .
C32 C33 C34 C35 0.4(12) . .
C33 C34 C35 C36 0.0(11) . .
C32 C31 C36 C35 2.9(10) . .
C30 C31 C36 C35 -175.4(6) . .
C34 C35 C36 C31 -1.7(10) . .
C31 C30 C37 C42 100.0(7) . .
C15 C30 C37 C42 -30.5(9) . .
C31 C30 C37 C38 -79.1(8) . .
C15 C30 C37 C38 150.3(6) . .
C42 C37 C38 C39 -2.3(9) . .
C30 C37 C38 C39 176.9(6) . .
C37 C38 C39 C40 0.7(10) . .
C38 C39 C40 C41 0.2(10) . .
C39 C40 C41 C42 0.4(10) . .
C38 C37 C42 C41 3.0(10) . .
C30 C37 C42 C41 -176.2(6) . .
C40 C41 C42 C37 -2.1(10) . .
C9 N2 C43 C44 88.4(7) . .
C7 N2 C43 C44 -92.5(7) . .
C9 N2 C43 C48 -87.9(7) . .
C7 N2 C43 C48 91.2(7) . .
C48 C43 C44 C45 -0.2(10) . .
N2 C43 C44 C45 -176.4(6) . .
C48 C43 C44 C49 178.8(6) . .
N2 C43 C44 C49 2.6(9) . .
C43 C44 C45 C46 3.8(11) . .
C49 C44 C45 C46 -175.2(6) . .
C44 C45 C46 C47 -3.2(10) . .
C44 C45 C46 C62 179.1(7) . .
C45 C46 C47 C48 -1.0(10) . .
C62 C46 C47 C48 176.6(7) . .
C46 C47 C48 C43 4.3(10) . .
C46 C47 C48 C63 -175.8(6) . .
C44 C43 C48 C47 -3.7(10) . .
N2 C43 C48 C47 172.6(6) . .
C44 C43 C48 C63 176.4(6) . .
N2 C43 C48 C63 -7.3(9) . .
C45 C44 C49 C56 83.7(8) . .
C43 C44 C49 C56 -95.3(7) . .
C45 C44 C49 C50 -44.0(8) . .
C43 C44 C49 C50 137.1(6) . .
C56 C49 C50 C51 -36.4(10) . .
C44 C49 C50 C51 91.8(8) . .
C56 C49 C50 C55 142.6(6) . .
C44 C49 C50 C55 -89.2(8) . .
C55 C50 C51 C52 1.2(11) . .
C49 C50 C51 C52 -179.8(7) . .
C50 C51 C52 C53 -2.1(11) . .
C51 C52 C53 C54 2.5(12) . .
C52 C53 C54 C55 -2.1(13) . .
C53 C54 C55 C50 1.2(12) . .
C51 C50 C55 C54 -0.8(11) . .
C49 C50 C55 C54 -179.8(7) . .
C50 C49 C56 C61 125.0(8) . .
C44 C49 C56 C61 -3.0(10) . .
C50 C49 C56 C57 -53.8(9) . .
C44 C49 C56 C57 178.2(6) . .
C61 C56 C57 C58 2.5(11) . .
C49 C56 C57 C58 -178.5(7) . .
C56 C57 C58 C59 -0.5(11) . .
C57 C58 C59 C60 -1.1(12) . .
C58 C59 C60 C61 0.7(13) . .
C59 C60 C61 C56 1.5(13) . .
C57 C56 C61 C60 -3.0(11) . .
C49 C56 C61 C60 178.1(8) . .
C47 C48 C63 C70 -61.2(9) . .
C43 C48 C63 C70 118.7(7) . .
C47 C48 C63 C64 65.1(8) . .
C43 C48 C63 C64 -115.0(7) . .
C48 C63 C64 C65 -12.9(9) . .
C70 C63 C64 C65 115.1(8) . .
C48 C63 C64 C69 164.0(5) . .
C70 C63 C64 C69 -68.0(7) . .
C69 C64 C65 C66 4.4(10) . .
C63 C64 C65 C66 -178.7(6) . .
C64 C65 C66 C67 -3.4(11) . .
C65 C66 C67 C68 1.3(11) . .
C66 C67 C68 C69 -0.4(11) . .
C67 C68 C69 C64 1.5(10) . .
C65 C64 C69 C68 -3.4(9) . .
C63 C64 C69 C68 179.5(6) . .
C48 C63 C70 C75 -86.2(8) . .
C64 C63 C70 C75 144.9(7) . .
C48 C63 C70 C71 93.1(7) . .
C64 C63 C70 C71 -35.7(8) . .
C75 C70 C71 C72 -0.3(10) . .
C63 C70 C71 C72 -179.7(6) . .
C70 C71 C72 C73 -2.0(11) . .
C71 C72 C73 C74 2.4(11) . .
C72 C73 C74 C75 -0.4(12) . .
C71 C70 C75 C74 2.2(11) . .
C63 C70 C75 C74 -178.4(6) . .
C73 C74 C75 C70 -1.9(12) . .
C78 C76 C77 C78 1.2(18) 5_656 .
C76 C77 C78 C76 -1.2(17) . 5_656

loop_
_platon_squeeze_void_nr
_platon_squeeze_void_average_x
_platon_squeeze_void_average_y
_platon_squeeze_void_average_z
_platon_squeeze_void_volume
_platon_squeeze_void_count_electrons
_platon_squeeze_void_content
1 -0.011 0.321 0.000 1768 333 ' '
2 -0.067 0.892 0.500 1768 334 ' '
